data_4317375
loop_
_publ_author_name
'Zhiming Zhang'
'Yangguang Li'
'Yonghui Wang'
'Yanfei Qi'
'Enbo Wang'

_publ_section_title
;
 Correction to Extended Organics-Inorganic Hybrids Based on Dawson and
 Double-Dawson-Type Polyoxometalates
;
_journal_name_full 'Inorganic Chemistry'
_journal_page_first 11644
_journal_page_last 11644
_journal_paper_doi 10.1021/ic102289u
_journal_volume 49
_journal_year 2010
_chemical_formula_sum 'Cu2 H118 K4 Na10 O180 P4 W34'
_chemical_formula_weight 9887.11
_chemical_name_systematic
; 
 ? 
;
_space_group_IT_number 15
_symmetry_cell_setting monoclinic
_symmetry_space_group_name_Hall '-C 2yc'
_symmetry_space_group_name_H-M 'C 1 2/c 1'
_atom_sites_solution_hydrogens none
_atom_sites_solution_primary direct
_atom_sites_solution_secondary difmap
_audit_creation_method SHELXL-97
_cell_angle_alpha 90.00
_cell_angle_beta 101.51(3)
_cell_angle_gamma 90.00
_cell_formula_units_Z 4
_cell_length_a 43.782(9)
_cell_length_b 12.338(3)
_cell_length_c 29.651(6)
_cell_measurement_temperature 150(2)
_cell_measurement_theta_max 25.00
_cell_measurement_theta_min 3.00
_cell_volume 15695(6)
_computing_structure_refinement 'SHELXL-97 (Sheldrick, 1997)'
_computing_structure_solution 'SHELXS-97 (Sheldrick, 1990)'
_diffrn_ambient_temperature 150(2)
_diffrn_detector_area_resol_mean 0.01
_diffrn_measured_fraction_theta_full 0.995
_diffrn_measured_fraction_theta_max 0.995
_diffrn_measurement_device_type 'Rigaku R-AXIS RAPID IP'
_diffrn_measurement_method Oscillation
_diffrn_radiation_monochromator graphite
_diffrn_radiation_source 'fine-focus sealed tube'
_diffrn_radiation_type MoK\a
_diffrn_radiation_wavelength 0.71073
_diffrn_reflns_av_R_equivalents 0.1671
_diffrn_reflns_av_sigmaI/netI 0.1460
_diffrn_reflns_limit_h_max 52
_diffrn_reflns_limit_h_min -52
_diffrn_reflns_limit_k_max 14
_diffrn_reflns_limit_k_min -14
_diffrn_reflns_limit_l_max 35
_diffrn_reflns_limit_l_min -34
_diffrn_reflns_number 53311
_diffrn_reflns_theta_full 25.00
_diffrn_reflns_theta_max 25.00
_diffrn_reflns_theta_min 3.00
_diffrn_standards_decay_% none
_diffrn_standards_interval_count 0
_diffrn_standards_interval_time 0
_diffrn_standards_number 0
_exptl_absorpt_coefficient_mu 25.375
_exptl_absorpt_correction_T_max 0.1253
_exptl_absorpt_correction_T_min 0.0987
_exptl_absorpt_correction_type multi-scan
_exptl_absorpt_process_details 'ABSCOR by T.Higashi    8 March, 1995'
_exptl_crystal_colour blue
_exptl_crystal_density_diffrn 4.184
_exptl_crystal_density_method 'not measured'
_exptl_crystal_description block
_exptl_crystal_F_000 17512
_exptl_crystal_size_max 0.17
_exptl_crystal_size_mid 0.15
_exptl_crystal_size_min 0.14
_refine_diff_density_max 2.570
_refine_diff_density_min -2.688
_refine_diff_density_rms 0.498
_refine_ls_extinction_method none
_refine_ls_goodness_of_fit_ref 0.970
_refine_ls_hydrogen_treatment none
_refine_ls_matrix_type full
_refine_ls_number_parameters 903
_refine_ls_number_reflns 13740
_refine_ls_number_restraints 162
_refine_ls_restrained_S_all 0.969
_refine_ls_R_factor_all 0.1503
_refine_ls_R_factor_gt 0.0719
_refine_ls_shift/su_max 0.001
_refine_ls_shift/su_mean 0.000
_refine_ls_structure_factor_coef Fsqd
_refine_ls_weighting_details 'calc w=1/[\s^2^(Fo^2^)+(0.0962P)^2^+286.0212P] where P=(Fo^2^+2Fc^2^)/3'
_refine_ls_weighting_scheme calc
_refine_ls_wR_factor_gt 0.1666
_refine_ls_wR_factor_ref 0.2146
_reflns_number_gt 7019
_reflns_number_total 13740
_reflns_threshold_expression >2sigma(I)
_cod_data_source_file ic102289u_si_001.cif
_cod_data_source_block 1
_cod_depositor_comments
;
The following automatic conversions were performed:

'_symmetry_cell_setting' value 'Monoclinic' changed to 'monoclinic'
according to the built-in table from CIF Core dictionary named
'cif_core.dic' version 2.4.1 from
2010-06-29.

'_exptl_absorpt_correction_type' value 'Multi-scan'
changed to 'multi-scan' according to the built-in table from CIF Core
dictionary named 'cif_core.dic' version 2.4.1 from 2010-06-29.

Automatic conversion script
Id: cif_fix_values 1646 2011-03-28 12:23:43Z adriana 
;
_cod_original_cell_volume 15695(5)
_cod_original_formula_sum 'H118 Cu2 K4 Na10 O180 P4 W34'
_cod_database_code 4317375

loop_
_symmetry_equiv_pos_as_xyz
'x, y, z'
'-x, y, -z+1/2'
'x+1/2, y+1/2, z'
'-x+1/2, y+1/2, -z+1/2'
'-x, -y, -z'
'x, -y, z-1/2'
'-x+1/2, -y+1/2, -z'
'x+1/2, -y+1/2, z-1/2'

loop_
_atom_site_label
_atom_site_type_symbol
_atom_site_fract_x
_atom_site_fract_y
_atom_site_fract_z
_atom_site_U_iso_or_equiv
_atom_site_adp_type
_atom_site_occupancy
_atom_site_symmetry_multiplicity
_atom_site_calc_flag
_atom_site_refinement_flags
_atom_site_disorder_assembly
_atom_site_disorder_group
W1 W 0.67423(4) 0.60190(10) 0.27054(4) 0.0291(3) Uani 1 1 d . . .
W2 W 0.59409(4) 0.60200(11) 0.29285(4) 0.0299(3) Uani 1 1 d . . .
W3 W 0.66790(4) 0.10942(11) 0.26998(5) 0.0324(3) Uani 1 1 d . . .
W4 W 0.57617(4) 0.52412(10) 0.05061(4) 0.0275(3) Uani 1 1 d . . .
W5 W 0.64207(4) 0.60230(10) 0.14341(4) 0.0288(3) Uani 1 1 d . . .
W6 W 0.53766(3) 0.28917(11) 0.06240(4) 0.0291(3) Uani 1 1 d . . .
W7 W 0.69537(4) 0.27757(12) 0.37415(4) 0.0351(4) Uani 1 1 d . . .
W8 W 0.61112(4) 0.28439(11) 0.03918(4) 0.0300(3) Uani 1 1 d . . .
W9 W 0.70999(3) 0.36429(11) 0.26027(4) 0.0312(3) Uani 1 1 d . . .
W10 W 0.62086(4) 0.28380(11) 0.39249(4) 0.0335(4) Uani 1 1 d . . .
W11 W 0.67715(3) 0.36513(11) 0.13217(4) 0.0293(3) Uani 1 1 d . . .
W12 W 0.56172(3) 0.60417(10) 0.16546(4) 0.0275(3) Uani 1 1 d . . .
W13 W 0.63568(4) 0.11039(10) 0.14212(4) 0.0309(3) Uani 1 1 d . . .
W14 W 0.59457(4) 0.11533(11) 0.29062(5) 0.0367(4) Uani 1 1 d . . .
W15 W 0.66085(4) 0.51752(11) 0.38446(4) 0.0334(4) Uani 1 1 d . . .
W16 W 0.56268(4) 0.11603(11) 0.16396(5) 0.0334(4) Uani 1 1 d . . .
W17 W 0.52555(5) 0.37490(15) 0.17739(6) 0.0223(4) Uani 0.50 1 d P . .
Cu1 Cu 0.52555(5) 0.37490(15) 0.17739(6) 0.0223(4) Uani 0.50 1 d P . .
W18 W 0.55726(6) 0.37382(17) 0.29954(7) 0.0347(5) Uani 0.50 1 d P . .
Cu2 Cu 0.55726(6) 0.37382(17) 0.29954(7) 0.0347(5) Uani 0.50 1 d P . .
O1 O 0.5356(6) 0.3917(15) 0.2397(6) 0.031(6) Uani 1 1 d . . .
O2 O 0.5852(6) 0.3530(16) 0.3609(7) 0.038(6) Uani 1 1 d . . .
O3 O 0.6321(5) 0.4214(14) 0.1564(6) 0.019(4) Uani 1 1 d U . .
O4 O 0.5623(5) 0.5292(14) 0.3115(6) 0.025(5) Uani 1 1 d . . .
O5 O 0.6660(5) 0.5978(14) 0.2059(6) 0.024(5) Uani 1 1 d U . .
O6 O 0.5226(5) 0.3571(15) 0.1075(7) 0.030(5) Uani 1 1 d U . .
O7 O 0.6030(5) 0.2440(14) 0.1645(6) 0.024(5) Uani 1 1 d U . .
O8 O 0.5967(6) 0.0441(14) 0.1425(7) 0.029(5) Uani 1 1 d U . .
O9 O 0.6338(6) 0.0404(14) 0.2874(6) 0.029(6) Uani 1 1 d . . .
O10 O 0.5254(6) 0.5266(16) 0.1649(7) 0.035(6) Uani 1 1 d . . .
O11 O 0.4811(7) 0.353(2) 0.1708(7) 0.057(8) Uani 1 1 d . . .
O12 O 0.6236(5) 0.5712(15) 0.3504(6) 0.026(5) Uani 1 1 d U . .
O13 O 0.6968(5) 0.3862(16) 0.1954(7) 0.032(5) Uani 1 1 d . . .
O14 O 0.6902(7) 0.725(2) 0.2754(7) 0.050(7) Uani 1 1 d . . .
O15 O 0.6320(6) 0.6296(14) 0.2709(7) 0.035(6) Uani 1 1 d . . .
O16 O 0.6739(5) 0.5193(16) 0.1243(6) 0.027(5) Uani 1 1 d . . .
O17 O 0.5847(7) 0.7322(18) 0.3076(8) 0.048(7) Uani 1 1 d . . .
O18 O 0.5668(6) 0.2265(15) 0.2890(7) 0.036(6) Uani 1 1 d . . .
O19 O 0.5777(6) 0.4263(15) 0.1733(6) 0.031(5) Uani 1 1 d . . .
O20 O 0.7119(6) 0.3456(18) 0.3251(7) 0.036(6) Uani 1 1 d . . .
O21 O 0.7479(6) 0.3441(18) 0.2592(8) 0.042(6) Uani 1 1 d U . .
O22 O 0.5470(6) 0.7353(15) 0.1576(7) 0.040(7) Uani 1 1 d . . .
O23 O 0.6473(6) 0.3493(15) 0.0743(7) 0.031(5) Uani 1 1 d U . .
O24 O 0.6477(6) 0.3630(16) 0.3382(6) 0.032(5) Uani 1 1 d U . .
O25 O 0.6303(5) 0.2471(15) 0.2691(7) 0.031(5) Uani 1 1 d . . .
O26 O 0.6059(6) 0.6311(16) 0.1645(7) 0.033(5) Uani 1 1 d U . .
O27 O 0.7133(6) 0.5180(17) 0.2691(8) 0.043(7) Uani 1 1 d . . .
O28 O 0.6156(5) 0.5712(14) 0.0839(6) 0.024(5) Uani 1 1 d U . .
O29 O 0.5826(5) 0.0906(17) 0.2257(6) 0.033(6) Uani 1 1 d . . .
O30 O 0.6926(5) 0.2241(15) 0.2529(6) 0.027(5) Uani 1 1 d U . .
O31 O 0.6496(7) 0.0898(18) 0.2080(8) 0.049(7) Uani 1 1 d . . .
O32 O 0.5724(6) 0.6039(15) 0.2303(8) 0.035(6) Uani 1 1 d . . .
O33 O 0.6519(6) 0.7286(19) 0.1288(7) 0.047(7) Uani 1 1 d . . .
O34 O 0.6385(6) 0.4259(16) 0.4160(7) 0.031(5) Uani 1 1 d U . .
O35 O 0.5990(5) 0.4294(14) 0.0190(6) 0.021(5) Uani 1 1 d . . .
O36 O 0.5859(5) 0.3670(14) 0.0956(6) 0.023(4) Uani 1 1 d U . .
O37 O 0.6095(7) 0.2379(19) 0.4404(8) 0.050(7) Uani 1 1 d U . .
O38 O 0.5687(5) 0.2428(14) 0.0255(7) 0.027(5) Uani 1 1 d . . .
O39 O 0.6949(6) 0.4246(18) 0.3986(7) 0.037(6) Uani 1 1 d . . .
O40 O 0.6599(6) 0.4211(16) 0.2621(7) 0.033(5) Uani 1 1 d U . .
O41 O 0.5046(6) 0.2408(15) 0.0288(8) 0.035(6) Uani 1 1 d . . .
O42 O 0.5665(6) 0.6243(16) 0.0101(7) 0.037(6) Uani 1 1 d . . .
O43 O 0.5588(5) 0.5742(15) 0.0994(7) 0.028(5) Uani 1 1 d . . .
O44 O 0.6656(6) 0.2337(18) 0.4080(8) 0.045(6) Uani 1 1 d U . .
O45 O 0.6545(6) 0.0050(16) 0.1247(7) 0.040(7) Uani 1 1 d . . .
O46 O 0.6145(5) 0.1652(15) 0.3522(6) 0.026(5) Uani 1 1 d U . .
O47 O 0.7087(5) 0.3426(17) 0.1103(6) 0.028(5) Uani 1 1 d . . .
O48 O 0.6051(7) 0.4278(14) 0.2751(7) 0.047(8) Uani 1 1 d . . .
O49 O 0.6713(6) 0.6152(19) 0.4243(7) 0.046(7) Uani 1 1 d . . .
O50 O 0.5365(6) 0.0097(16) 0.1576(7) 0.042(7) Uani 1 1 d . . .
O51 O 0.5520(6) 0.1711(15) 0.1010(7) 0.038(6) Uani 1 1 d . . .
O52 O 0.6252(6) 0.2292(16) -0.0074(7) 0.034(5) Uani 1 1 d U . .
O53 O 0.6786(5) 0.5654(15) 0.3351(7) 0.029(5) Uani 1 1 d U . .
O54 O 0.5412(6) 0.4334(18) 0.0318(7) 0.043(6) Uani 1 1 d . . .
O55 O 0.5393(6) 0.223(2) 0.1815(7) 0.047(7) Uani 1 1 d . . .
O56 O 0.6189(5) 0.1682(19) 0.0824(7) 0.037(6) Uani 1 1 d . . .
O57 O 0.6922(6) 0.0015(16) 0.2732(7) 0.038(6) Uani 1 1 d U . .
O58 O 0.6655(6) 0.2242(17) 0.1462(6) 0.035(6) Uani 1 1 d . . .
O59 O 0.7295(8) 0.228(2) 0.4068(9) 0.063(8) Uani 1 1 d U . .
O60 O 0.5760(8) 0.0102(19) 0.3093(9) 0.066(9) Uani 1 1 d . . .
O61 O 0.6824(7) 0.1619(18) 0.3318(7) 0.049(8) Uani 1 1 d . . .
P1 P 0.6004(2) 0.3642(6) 0.1496(2) 0.0214(18) Uani 1 1 d . . .
P2 P 0.63450(19) 0.3631(6) 0.2843(2) 0.0221(18) Uani 1 1 d . . .
K1 K 0.8126(3) 0.3655(7) 0.3036(3) 0.057(3) Uani 1 1 d . . .
K2 K 0.5438(3) 0.6773(9) -0.0775(3) 0.064(3) Uani 1 1 d U . .
Na1 Na 0.5291(3) 0.6575(10) 0.3595(5) 0.038(3) Uani 1 1 d . . .
Na2 Na 0.7338(4) -0.1360(11) 0.3302(5) 0.052(4) Uani 1 1 d U . .
Na3 Na 0.5284(5) 0.7909(14) 0.0629(5) 0.065(5) Uani 1 1 d . . .
Na4 Na 0.6261(6) 0.7899(15) 0.0371(5) 0.087(7) Uani 1 1 d . . .
Na5 Na 0.5409(9) 0.8564(19) 0.2386(9) 0.057(10) Uani 0.50 1 d P . .
Na6 Na 0.7867(7) 0.135(2) 0.4209(9) 0.044(7) Uani 0.50 1 d PU . .
OW1 O 0.5000 0.628(4) 0.2500 0.11(2) Uani 1 2 d S . .
OW2 O 0.6176(7) 0.2097(18) -0.1027(7) 0.045(6) Uani 1 1 d U . .
OW3 O 0.5914(8) -0.155(2) 0.1037(10) 0.064(8) Uani 1 1 d U . .
OW4 O 0.8766(8) 0.347(2) 0.2852(10) 0.077(9) Uiso 1 1 d . . .
OW5 O 0.5113(8) 0.570(2) 0.4373(10) 0.070(8) Uiso 1 1 d . . .
OW6 O 0.6592(9) 0.572(3) 0.0166(11) 0.088(10) Uiso 1 1 d . . .
OW7 O 0.7747(12) 0.594(3) 0.3095(14) 0.122(14) Uiso 1 1 d . . .
OW8 O 0.7379(14) 0.592(4) 0.1787(17) 0.17(2) Uiso 1 1 d . . .
OW9 O 0.5000 0.112(6) 0.2500 0.21(4) Uiso 1 2 d S . .
OW10 O 0.5798(10) 0.560(3) 0.4182(12) 0.095(11) Uiso 1 1 d . . .
OW11 O 0.6981(15) 0.685(4) 0.5141(18) 0.116(18) Uiso 0.72 1 d P . .
OW12 O 0.5313(15) 0.888(4) -0.1234(18) 0.112(19) Uiso 0.71 1 d P . .
OW13 O 0.5403(13) 0.809(4) 0.4324(16) 0.106(15) Uiso 0.80 1 d P . .
OW14 O 0.749(3) 0.592(9) 0.387(4) 0.11(4) Uiso 0.32 1 d P . .
OW15 O 0.483(2) 0.887(6) 0.176(2) 0.12(2) Uiso 0.56 1 d P . .
OW16 O 0.557(3) 0.991(7) 0.026(3) 0.08(3) Uiso 0.32 1 d P . .
OW17 O 0.4982(17) 0.990(5) 0.053(2) 0.064(17) Uiso 0.45 1 d P . .
OW18 O 0.7838(15) 0.360(4) 0.3785(18) 0.107(17) Uiso 0.71 1 d P . .
OW19 O 0.701(3) 0.080(8) 0.073(3) 0.11(3) Uiso 0.38 1 d P . .
OW20 O 0.697(2) 0.186(6) 0.514(3) 0.16(3) Uiso 0.61 1 d P . .
OW21 O 0.6549(14) 0.136(4) -0.1522(17) 0.066(14) Uiso 0.58 1 d P . .
OW22 O 0.642(2) -0.156(6) 0.314(3) 0.031(18) Uiso 0.28 1 d P . .
OW23 O 0.7627(18) 0.081(5) 0.506(2) 0.030(16) Uiso 0.31 1 d P . .

loop_
_atom_site_aniso_label
_atom_site_aniso_U_11
_atom_site_aniso_U_22
_atom_site_aniso_U_33
_atom_site_aniso_U_23
_atom_site_aniso_U_13
_atom_site_aniso_U_12
W1 0.0230(9) 0.0352(7) 0.0275(7) -0.0016(6) 0.0008(6) -0.0042(6)
W2 0.0261(9) 0.0346(7) 0.0273(7) -0.0041(6) 0.0016(6) 0.0040(6)
W3 0.0270(9) 0.0340(7) 0.0351(7) 0.0046(6) 0.0036(6) 0.0081(7)
W4 0.0238(9) 0.0348(7) 0.0225(6) 0.0022(5) 0.0010(6) 0.0005(6)
W5 0.0237(9) 0.0328(7) 0.0286(7) 0.0012(6) 0.0023(6) -0.0054(6)
W6 0.0213(9) 0.0391(7) 0.0240(6) -0.0024(6) -0.0027(6) -0.0042(6)
W7 0.0219(9) 0.0537(9) 0.0272(7) 0.0033(6) -0.0012(6) 0.0089(7)
W8 0.0256(9) 0.0400(7) 0.0236(6) -0.0052(6) 0.0031(6) 0.0018(7)
W9 0.0158(8) 0.0457(8) 0.0307(7) -0.0014(6) 0.0013(6) 0.0025(7)
W10 0.0267(9) 0.0477(8) 0.0252(7) 0.0046(6) 0.0034(6) 0.0026(7)
W11 0.0186(8) 0.0409(7) 0.0288(7) -0.0003(6) 0.0060(6) 0.0006(6)
W12 0.0239(9) 0.0310(7) 0.0266(6) 0.0002(5) 0.0024(6) 0.0063(6)
W13 0.0263(9) 0.0308(7) 0.0340(7) -0.0010(6) 0.0025(6) 0.0046(6)
W14 0.0335(10) 0.0383(8) 0.0367(8) 0.0040(6) 0.0031(7) -0.0008(7)
W15 0.0279(10) 0.0463(8) 0.0233(6) -0.0033(6) -0.0014(6) -0.0022(7)
W16 0.0305(10) 0.0335(7) 0.0345(7) -0.0004(6) 0.0024(7) -0.0032(7)
W17 0.0143(11) 0.0312(10) 0.0202(9) -0.0007(8) 0.0004(8) -0.0006(9)
Cu1 0.0143(11) 0.0312(10) 0.0202(9) -0.0007(8) 0.0004(8) -0.0006(9)
W18 0.0282(14) 0.0446(12) 0.0304(10) 0.0010(9) 0.0035(10) -0.0003(10)
Cu2 0.0282(14) 0.0446(12) 0.0304(10) 0.0010(9) 0.0035(10) -0.0003(10)
O1 0.045(17) 0.031(11) 0.014(10) 0.003(9) -0.003(10) 0.010(11)
O2 0.045(18) 0.030(11) 0.042(13) -0.006(10) 0.017(13) 0.013(12)
O3 0.016(7) 0.022(6) 0.019(6) -0.001(5) 0.002(6) 0.002(6)
O4 0.020(14) 0.027(10) 0.032(11) 0.016(9) 0.012(10) -0.007(10)
O5 0.022(7) 0.027(7) 0.020(6) -0.002(5) -0.003(6) 0.007(6)
O6 0.025(8) 0.033(7) 0.036(7) 0.007(6) 0.010(6) 0.000(6)
O7 0.022(8) 0.022(7) 0.026(7) -0.003(5) -0.002(6) -0.006(6)
O8 0.031(8) 0.022(7) 0.032(7) 0.003(6) 0.005(6) -0.001(6)
O9 0.041(17) 0.017(10) 0.030(11) 0.006(8) 0.011(11) -0.010(10)
O10 0.029(16) 0.031(11) 0.047(13) -0.020(10) 0.010(12) 0.011(11)
O11 0.08(2) 0.081(18) 0.011(10) -0.013(12) -0.001(12) -0.002(17)
O12 0.027(8) 0.026(7) 0.027(7) -0.002(6) 0.008(6) 0.009(6)
O13 0.021(14) 0.038(12) 0.040(12) -0.014(10) 0.013(11) -0.011(11)
O14 0.044(19) 0.082(18) 0.022(11) -0.011(12) 0.001(12) -0.028(15)
O15 0.048(18) 0.014(10) 0.051(13) -0.008(9) 0.029(13) -0.011(10)
O16 0.012(13) 0.046(12) 0.018(10) -0.008(9) -0.005(9) -0.006(10)
O17 0.06(2) 0.046(14) 0.049(15) -0.008(12) 0.024(15) 0.017(14)
O18 0.050(19) 0.021(11) 0.028(11) 0.015(9) -0.015(11) -0.013(11)
O19 0.034(16) 0.028(11) 0.025(11) 0.013(9) -0.006(10) 0.006(10)
O20 0.018(14) 0.054(14) 0.033(12) -0.003(11) 0.002(10) -0.012(12)
O21 0.036(9) 0.049(8) 0.043(8) -0.001(6) 0.008(6) 0.001(6)
O22 0.07(2) 0.025(11) 0.033(12) 0.003(9) 0.020(13) 0.019(12)
O23 0.030(8) 0.033(7) 0.030(7) 0.006(6) 0.005(6) 0.009(6)
O24 0.036(8) 0.038(7) 0.023(7) 0.001(6) 0.008(6) -0.004(6)
O25 0.028(15) 0.021(10) 0.038(12) 0.004(9) -0.010(11) -0.014(10)
O26 0.031(8) 0.039(7) 0.029(7) 0.004(6) 0.004(6) 0.002(6)
O27 0.05(2) 0.037(12) 0.042(13) 0.005(11) 0.016(13) -0.013(13)
O28 0.026(8) 0.025(7) 0.019(6) -0.008(5) 0.001(6) -0.002(6)
O29 0.019(15) 0.052(13) 0.029(11) -0.023(10) 0.002(10) -0.015(11)
O30 0.023(8) 0.035(7) 0.024(7) 0.000(6) 0.009(6) 0.007(6)
O31 0.05(2) 0.043(14) 0.051(15) 0.009(12) 0.007(14) -0.011(13)
O32 0.023(15) 0.025(11) 0.054(14) 0.005(10) 0.001(12) -0.002(10)
O33 0.041(19) 0.060(15) 0.036(13) 0.003(12) -0.005(12) -0.022(14)
O34 0.025(8) 0.036(7) 0.034(7) -0.001(6) 0.009(6) 0.004(6)
O35 0.018(13) 0.019(9) 0.030(11) -0.005(8) 0.014(10) 0.005(9)
O36 0.028(8) 0.025(7) 0.015(6) -0.009(5) 0.004(6) 0.001(6)
O37 0.046(9) 0.056(9) 0.048(8) 0.008(6) 0.010(6) -0.007(6)
O38 0.026(15) 0.017(10) 0.035(11) -0.004(9) 0.002(10) 0.005(9)
O39 0.029(16) 0.058(14) 0.024(11) 0.001(10) 0.000(11) -0.010(12)
O40 0.029(8) 0.038(7) 0.033(7) 0.000(6) 0.006(6) 0.002(6)
O41 0.029(16) 0.019(10) 0.058(14) -0.009(10) 0.011(12) 0.014(10)
O42 0.051(18) 0.036(12) 0.025(11) 0.020(10) 0.014(11) 0.000(12)
O43 0.010(13) 0.034(11) 0.041(12) 0.015(10) 0.006(10) 0.012(10)
O44 0.040(9) 0.048(8) 0.042(8) 0.009(6) 0.000(6) 0.002(6)
O45 0.045(18) 0.040(13) 0.033(12) -0.013(10) 0.003(12) 0.033(12)
O46 0.027(8) 0.027(7) 0.022(7) 0.007(5) -0.002(6) -0.007(6)
O47 0.017(14) 0.053(13) 0.013(9) -0.001(9) -0.002(9) -0.009(11)
O48 0.10(3) 0.008(10) 0.029(12) 0.000(9) 0.009(14) -0.010(12)
O49 0.030(17) 0.071(16) 0.034(12) -0.025(12) 0.000(12) -0.004(14)
O50 0.05(2) 0.034(12) 0.034(12) 0.010(10) -0.008(12) -0.012(12)
O51 0.06(2) 0.024(11) 0.031(12) -0.007(9) 0.013(12) -0.006(12)
O52 0.035(8) 0.040(7) 0.029(7) -0.013(6) 0.012(6) 0.009(6)
O53 0.025(8) 0.030(7) 0.031(7) 0.005(6) 0.005(6) -0.009(6)
O54 0.037(18) 0.054(14) 0.034(12) -0.013(11) 0.001(12) 0.019(13)
O55 0.022(16) 0.083(18) 0.028(12) 0.004(12) -0.012(11) 0.017(14)
O56 0.012(14) 0.069(15) 0.027(11) 0.013(11) -0.007(10) 0.007(12)
O57 0.033(8) 0.037(8) 0.042(8) 0.001(6) 0.002(6) 0.013(6)
O58 0.025(15) 0.055(14) 0.021(10) 0.001(10) -0.004(10) 0.016(12)
O59 0.062(10) 0.067(10) 0.059(9) 0.003(6) 0.009(7) 0.005(7)
O60 0.09(3) 0.051(15) 0.061(17) 0.031(14) 0.014(18) -0.010(16)
O61 0.08(2) 0.039(13) 0.026(12) 0.012(10) -0.003(13) 0.010(14)
P1 0.017(5) 0.026(4) 0.019(4) 0.004(3) 0.000(3) 0.002(4)
P2 0.010(5) 0.032(4) 0.020(4) 0.008(3) -0.008(3) -0.003(4)
K1 0.059(7) 0.052(5) 0.055(5) -0.007(4) -0.001(5) -0.006(5)
K2 0.047(5) 0.100(5) 0.048(4) 0.009(4) 0.019(4) 0.008(4)
Na1 0.020(8) 0.044(7) 0.053(8) -0.007(6) 0.012(7) 0.003(6)
Na2 0.044(7) 0.056(6) 0.049(6) 0.007(5) -0.007(5) -0.006(5)
Na3 0.056(13) 0.088(11) 0.040(8) 0.004(8) -0.014(8) -0.002(10)
Na4 0.12(2) 0.092(12) 0.040(9) 0.022(9) 0.004(11) -0.042(13)
Na5 0.11(3) 0.023(13) 0.033(15) -0.015(11) 0.002(17) 0.009(16)
Na6 0.030(10) 0.064(10) 0.040(9) -0.013(8) 0.011(8) 0.028(8)
OW1 0.13(6) 0.09(3) 0.14(4) 0.000 0.12(5) 0.000
OW2 0.048(9) 0.054(8) 0.035(8) 0.006(6) 0.013(6) -0.002(6)
OW3 0.061(12) 0.053(10) 0.080(11) 0.002(8) 0.017(9) 0.001(9)

loop_
_atom_type_symbol
_atom_type_description
_atom_type_scat_dispersion_real
_atom_type_scat_dispersion_imag
_atom_type_scat_source
O O 0.0106 0.0060 'International Tables Vol C Tables 4.2.6.8 and 6.1.1.4'
H H 0.0000 0.0000 'International Tables Vol C Tables 4.2.6.8 and 6.1.1.4'
W W -0.8490 6.8722 'International Tables Vol C Tables 4.2.6.8 and 6.1.1.4'
P P 0.1023 0.0942 'International Tables Vol C Tables 4.2.6.8 and 6.1.1.4'
Na Na 0.0362 0.0249 'International Tables Vol C Tables 4.2.6.8 and 6.1.1.4'
K K 0.2009 0.2494 'International Tables Vol C Tables 4.2.6.8 and 6.1.1.4'
Cu Cu 0.3201 1.2651 'International Tables Vol C Tables 4.2.6.8 and 6.1.1.4'

loop_
_geom_angle_atom_site_label_1
_geom_angle_atom_site_label_2
_geom_angle_atom_site_label_3
_geom_angle
_geom_angle_site_symmetry_1
_geom_angle_site_symmetry_3
_geom_angle_publ_flag
O14 W1 O15 103.3(11) . . ?
O14 W1 O5 96.0(9) . . ?
O15 W1 O5 91.2(9) . . ?
O14 W1 O53 99.7(9) . . ?
O15 W1 O53 86.6(9) . . ?
O5 W1 O53 164.2(8) . . ?
O14 W1 O27 97.3(12) . . ?
O15 W1 O27 159.4(8) . . ?
O5 W1 O27 87.5(9) . . ?
O53 W1 O27 89.0(9) . . ?
O14 W1 O40 170.7(11) . . ?
O15 W1 O40 86.0(8) . . ?
O5 W1 O40 82.6(7) . . ?
O53 W1 O40 81.6(7) . . ?
O27 W1 O40 73.5(9) . . ?
O14 W1 K1 37.7(8) . 4_655 ?
O15 W1 K1 96.0(6) . 4_655 ?
O5 W1 K1 59.0(6) . 4_655 ?
O53 W1 K1 136.8(6) . 4_655 ?
O27 W1 K1 100.9(6) . 4_655 ?
O40 W1 K1 141.5(5) . 4_655 ?
O17 W2 O4 98.3(11) . . ?
O17 W2 O32 97.9(10) . . ?
O4 W2 O32 92.2(9) . . ?
O17 W2 O15 100.7(10) . . ?
O4 W2 O15 160.8(8) . . ?
O32 W2 O15 88.0(10) . . ?
O17 W2 O12 96.2(10) . . ?
O4 W2 O12 92.9(9) . . ?
O32 W2 O12 164.1(8) . . ?
O15 W2 O12 82.2(9) . . ?
O17 W2 O48 177.6(10) . . ?
O4 W2 O48 79.4(9) . . ?
O32 W2 O48 82.8(8) . . ?
O15 W2 O48 81.6(9) . . ?
O12 W2 O48 83.4(8) . . ?
O57 W3 O9 98.8(10) . . ?
O57 W3 O31 95.5(11) . . ?
O9 W3 O31 90.2(10) . . ?
O57 W3 O30 102.5(10) . . ?
O9 W3 O30 158.7(9) . . ?
O31 W3 O30 89.4(9) . . ?
O57 W3 O61 97.2(11) . . ?
O9 W3 O61 91.2(10) . . ?
O31 W3 O61 166.9(10) . . ?
O30 W3 O61 84.7(9) . . ?
O57 W3 O25 173.6(9) . . ?
O9 W3 O25 74.9(8) . . ?
O31 W3 O25 85.5(10) . . ?
O30 W3 O25 83.9(8) . . ?
O61 W3 O25 82.3(9) . . ?
O57 W3 K1 39.0(8) . 4_645 ?
O9 W3 K1 94.5(6) . 4_645 ?
O31 W3 K1 56.6(8) . 4_645 ?
O30 W3 K1 103.0(6) . 4_645 ?
O61 W3 K1 136.2(7) . 4_645 ?
O25 W3 K1 140.9(5) . 4_645 ?
O42 W4 O43 102.8(9) . . ?
O42 W4 O54 98.5(11) . . ?
O43 W4 O54 89.6(9) . . ?
O42 W4 O28 102.4(10) . . ?
O43 W4 O28 88.1(9) . . ?
O54 W4 O28 159.0(9) . . ?
O42 W4 O35 100.3(9) . . ?
O43 W4 O35 156.9(8) . . ?
O54 W4 O35 88.0(9) . . ?
O28 W4 O35 86.0(8) . . ?
O42 W4 O36 170.2(9) . . ?
O43 W4 O36 83.6(7) . . ?
O54 W4 O36 73.9(9) . . ?
O28 W4 O36 85.1(8) . . ?
O35 W4 O36 73.7(7) . . ?
O33 W5 O26 100.9(11) . . ?
O33 W5 O16 100.3(11) . . ?
O26 W5 O16 158.5(9) . . ?
O33 W5 O5 98.9(10) . . ?
O26 W5 O5 91.0(9) . . ?
O16 W5 O5 89.0(8) . . ?
O33 W5 O28 94.9(9) . . ?
O26 W5 O28 87.2(9) . . ?
O16 W5 O28 87.8(8) . . ?
O5 W5 O28 166.2(8) . . ?
O33 W5 O3 172.6(9) . . ?
O26 W5 O3 85.8(8) . . ?
O16 W5 O3 72.8(8) . . ?
O5 W5 O3 84.1(7) . . ?
O28 W5 O3 82.2(7) . . ?
O33 W5 K1 38.4(8) . 4_655 ?
O26 W5 K1 95.9(7) . 4_655 ?
O16 W5 K1 102.7(6) . 4_655 ?
O5 W5 K1 60.8(6) . 4_655 ?
O28 W5 K1 132.9(5) . 4_655 ?
O3 W5 K1 144.9(5) . 4_655 ?
O41 W6 O6 101.8(10) . . ?
O41 W6 O51 103.2(10) . . ?
O6 W6 O51 92.0(9) . . ?
O41 W6 O38 100.0(9) . . ?
O6 W6 O38 158.0(10) . . ?
O51 W6 O38 85.9(8) . . ?
O41 W6 O54 100.3(10) . . ?
O6 W6 O54 89.8(8) . . ?
O51 W6 O54 155.5(11) . . ?
O38 W6 O54 83.3(8) . . ?
O41 W6 O36 169.0(8) . . ?
O6 W6 O36 86.0(8) . . ?
O51 W6 O36 84.2(9) . . ?
O38 W6 O36 72.1(7) . . ?
O54 W6 O36 71.6(9) . . ?
O41 W6 K2 51.7(7) . 5_665 ?
O6 W6 K2 50.1(8) . 5_665 ?
O51 W6 K2 103.0(8) . 5_665 ?
O38 W6 K2 151.4(6) . 5_665 ?
O54 W6 K2 96.8(7) . 5_665 ?
O36 W6 K2 135.2(4) . 5_665 ?
O59 W7 O44 102.4(12) . . ?
O59 W7 O61 102.4(12) . . ?
O44 W7 O61 89.4(11) . . ?
O59 W7 O20 99.4(11) . . ?
O44 W7 O20 158.3(11) . . ?
O61 W7 O20 86.4(9) . . ?
O59 W7 O39 101.1(11) . . ?
O44 W7 O39 90.6(9) . . ?
O61 W7 O39 156.0(10) . . ?
O20 W7 O39 84.8(9) . . ?
O59 W7 O24 171.7(10) . . ?
O44 W7 O24 74.2(9) . . ?
O61 W7 O24 85.3(9) . . ?
O20 W7 O24 84.2(8) . . ?
O39 W7 O24 71.6(9) . . ?
O52 W8 O38 102.1(10) . . ?
O52 W8 O23 102.0(10) . . ?
O38 W8 O23 155.8(8) . . ?
O52 W8 O56 101.1(9) . . ?
O38 W8 O56 88.6(9) . . ?
O23 W8 O56 86.1(9) . . ?
O52 W8 O35 103.5(8) . . ?
O38 W8 O35 89.3(8) . . ?
O23 W8 O35 85.8(9) . . ?
O56 W8 O35 155.2(8) . . ?
O52 W8 O36 172.5(9) . . ?
O38 W8 O36 72.3(8) . . ?
O23 W8 O36 83.6(8) . . ?
O56 W8 O36 84.1(8) . . ?
O35 W8 O36 71.7(6) . . ?
O21 W9 O30 103.9(10) . . ?
O21 W9 O13 96.0(10) . . ?
O30 W9 O13 88.8(8) . . ?
O21 W9 O20 98.9(10) . . ?
O30 W9 O20 86.7(8) . . ?
O13 W9 O20 165.1(10) . . ?
O21 W9 O27 95.8(11) . . ?
O30 W9 O27 160.3(10) . . ?
O13 W9 O27 89.9(9) . . ?
O20 W9 O27 89.7(9) . . ?
O21 W9 O40 170.9(9) . . ?
O30 W9 O40 85.2(8) . . ?
O13 W9 O40 83.3(8) . . ?
O20 W9 O40 82.2(9) . . ?
O27 W9 O40 75.1(10) . . ?
O37 W10 O2 102.6(12) . . ?
O37 W10 O46 104.1(10) . . ?
O2 W10 O46 92.0(9) . . ?
O37 W10 O34 99.1(10) . . ?
O2 W10 O34 90.0(9) . . ?
O46 W10 O34 155.7(8) . . ?
O37 W10 O44 98.1(12) . . ?
O2 W10 O44 159.1(9) . . ?
O46 W10 O44 85.4(10) . . ?
O34 W10 O44 84.2(9) . . ?
O37 W10 O24 166.0(11) . . ?
O2 W10 O24 87.0(9) . . ?
O46 W10 O24 85.4(7) . . ?
O34 W10 O24 70.5(7) . . ?
O44 W10 O24 72.1(9) . . ?
O37 W10 K2 53.5(10) . 6_566 ?
O2 W10 K2 49.1(6) . 6_566 ?
O46 W10 K2 103.2(7) . 6_566 ?
O34 W10 K2 96.3(6) . 6_566 ?
O44 W10 K2 151.4(6) . 6_566 ?
O24 W10 K2 135.0(6) . 6_566 ?
O47 W11 O58 102.4(10) . . ?
O47 W11 O16 99.5(9) . . ?
O58 W11 O16 157.9(9) . . ?
O47 W11 O13 99.1(9) . . ?
O58 W11 O13 89.9(9) . . ?
O16 W11 O13 89.6(8) . . ?
O47 W11 O23 95.9(9) . . ?
O58 W11 O23 86.5(9) . . ?
O16 W11 O23 88.4(8) . . ?
O13 W11 O23 165.0(9) . . ?
O47 W11 O3 171.2(8) . . ?
O58 W11 O3 85.6(8) . . ?
O16 W11 O3 72.3(7) . . ?
O13 W11 O3 84.2(8) . . ?
O23 W11 O3 80.9(8) . . ?
O22 W12 O10 100.6(11) . . ?
O22 W12 O32 98.6(9) . . ?
O10 W12 O32 92.6(10) . . ?
O22 W12 O43 95.3(8) . . ?
O10 W12 O43 90.5(9) . . ?
O32 W12 O43 165.0(9) . . ?
O22 W12 O26 100.3(11) . . ?
O10 W12 O26 158.6(8) . . ?
O32 W12 O26 88.3(9) . . ?
O43 W12 O26 83.6(9) . . ?
O22 W12 O19 175.9(11) . . ?
O10 W12 O19 75.6(9) . . ?
O32 W12 O19 83.5(8) . . ?
O43 W12 O19 83.1(7) . . ?
O26 W12 O19 83.2(8) . . ?
O45 W13 O8 99.6(11) . . ?
O45 W13 O58 102.6(11) . . ?
O8 W13 O58 157.6(9) . . ?
O45 W13 O56 97.2(10) . . ?
O8 W13 O56 89.2(9) . . ?
O58 W13 O56 85.2(9) . . ?
O45 W13 O31 97.6(10) . . ?
O8 W13 O31 92.2(10) . . ?
O58 W13 O31 87.7(9) . . ?
O56 W13 O31 164.6(10) . . ?
O45 W13 O7 172.2(10) . . ?
O8 W13 O7 72.7(7) . . ?
O58 W13 O7 85.0(8) . . ?
O56 W13 O7 81.8(8) . . ?
O31 W13 O7 84.0(9) . . ?
O45 W13 K1 41.3(7) . 4_645 ?
O8 W13 K1 96.4(6) . 4_645 ?
O58 W13 K1 102.1(7) . 4_645 ?
O56 W13 K1 138.6(7) . 4_645 ?
O31 W13 K1 56.5(8) . 4_645 ?
O7 W13 K1 139.0(5) . 4_645 ?
O60 W14 O18 103.0(13) . . ?
O60 W14 O29 98.9(11) . . ?
O18 W14 O29 92.6(9) . . ?
O60 W14 O46 95.1(11) . . ?
O18 W14 O46 87.7(9) . . ?
O29 W14 O46 165.5(8) . . ?
O60 W14 O9 97.9(12) . . ?
O18 W14 O9 158.9(8) . . ?
O29 W14 O9 86.7(9) . . ?
O46 W14 O9 87.8(9) . . ?
O60 W14 O25 169.0(12) . . ?
O18 W14 O25 87.2(9) . . ?
O29 W14 O25 84.5(8) . . ?
O46 W14 O25 81.0(7) . . ?
O9 W14 O25 71.8(7) . . ?
O49 W15 O12 102.3(11) . . ?
O49 W15 O39 100.9(11) . . ?
O12 W15 O39 156.6(8) . . ?
O49 W15 O34 100.3(10) . . ?
O12 W15 O34 89.8(9) . . ?
O39 W15 O34 89.5(9) . . ?
O49 W15 O53 102.9(10) . . ?
O12 W15 O53 85.4(9) . . ?
O39 W15 O53 86.0(9) . . ?
O34 W15 O53 156.8(9) . . ?
O49 W15 O24 171.5(10) . . ?
O12 W15 O24 83.4(8) . . ?
O39 W15 O24 74.0(9) . . ?
O34 W15 O24 73.1(7) . . ?
O53 W15 O24 83.8(7) . . ?
O50 W16 O55 100.7(12) . . ?
O50 W16 O29 98.5(9) . . ?
O55 W16 O29 91.2(9) . . ?
O50 W16 O8 98.8(10) . . ?
O55 W16 O8 160.0(10) . . ?
O29 W16 O8 90.3(9) . . ?
O50 W16 O51 97.6(10) . . ?
O55 W16 O51 88.8(9) . . ?
O29 W16 O51 163.6(10) . . ?
O8 W16 O51 84.2(9) . . ?
O50 W16 O7 170.2(9) . . ?
O55 W16 O7 88.5(10) . . ?
O29 W16 O7 84.6(8) . . ?
O8 W16 O7 71.8(7) . . ?
O51 W16 O7 79.0(8) . . ?
O1 W17 O10 94.3(9) . . ?
O1 W17 O55 92.1(9) . . ?
O10 W17 O55 159.5(10) . . ?
O1 W17 O11 98.9(10) . . ?
O10 W17 O11 98.8(11) . . ?
O55 W17 O11 99.5(11) . . ?
O1 W17 O6 169.7(10) . . ?
O10 W17 O6 85.0(8) . . ?
O55 W17 O6 85.2(8) . . ?
O11 W17 O6 91.4(9) . . ?
O1 W17 O19 88.8(9) . . ?
O10 W17 O19 72.4(9) . . ?
O55 W17 O19 88.3(9) . . ?
O11 W17 O19 168.8(8) . . ?
O6 W17 O19 81.1(8) . . ?
O1 W17 K2 142.4(8) . 5_665 ?
O10 W17 K2 92.5(8) . 5_665 ?
O55 W17 K2 94.3(7) . 5_665 ?
O11 W17 K2 43.6(6) . 5_665 ?
O6 W17 K2 47.8(7) . 5_665 ?
O19 W17 K2 128.3(5) . 5_665 ?
O1 W18 O18 92.5(8) . . ?
O1 W18 O4 94.3(8) . . ?
O18 W18 O4 161.1(10) . . ?
O1 W18 O2 173.1(10) . . ?
O18 W18 O2 85.0(8) . . ?
O4 W18 O2 86.2(8) . . ?
O1 W18 O11 96.9(10) . 2_655 ?
O18 W18 O11 100.1(10) . 2_655 ?
O4 W18 O11 96.6(9) . 2_655 ?
O2 W18 O11 89.9(9) . 2_655 ?
O1 W18 O48 89.3(9) . . ?
O18 W18 O48 89.0(9) . . ?
O4 W18 O48 73.4(7) . . ?
O2 W18 O48 84.2(9) . . ?
O11 W18 O48 168.7(8) 2_655 . ?
O1 W18 K2 141.3(8) . 6_566 ?
O18 W18 K2 94.5(6) . 6_566 ?
O4 W18 K2 91.2(5) . 6_566 ?
O2 W18 K2 45.5(7) . 6_566 ?
O11 W18 K2 44.4(7) 2_655 6_566 ?
O48 W18 K2 128.8(6) . 6_566 ?
W17 O1 W18 158.8(13) . . ?
W10 O2 W18 144.9(11) . . ?
W10 O2 K2 101.2(8) . 6_566 ?
W18 O2 K2 104.4(10) . 6_566 ?
P1 O3 W5 128.0(11) . . ?
P1 O3 W11 128.3(10) . . ?
W5 O3 W11 92.1(7) . . ?
W2 O4 W18 119.3(10) . . ?
W2 O4 Na1 112.8(9) . . ?
W18 O4 Na1 127.7(9) . . ?
W1 O5 W5 158.7(13) . . ?
W6 O6 W17 146.5(12) . . ?
W6 O6 K2 101.3(9) . 5_665 ?
W17 O6 K2 100.4(8) . 5_665 ?
P1 O7 W16 128.9(13) . . ?
P1 O7 W13 127.1(11) . . ?
W16 O7 W13 91.5(6) . . ?
W13 O8 W16 123.6(10) . . ?
W3 O9 W14 123.3(9) . . ?
W12 O10 W17 122.3(12) . . ?
W12 O10 Na1 112.5(9) . 2_655 ?
W17 O10 Na1 125.1(11) . 2_655 ?
W17 O11 Cu2 145.9(11) . 2_655 ?
W17 O11 W18 145.9(11) . 2_655 ?
Cu2 O11 W18 0.00(9) 2_655 2_655 ?
W17 O11 K2 107.9(9) . 5_665 ?
Cu2 O11 K2 104.4(12) 2_655 5_665 ?
W18 O11 K2 104.4(12) 2_655 5_665 ?
W15 O12 W2 153.6(10) . . ?
W11 O13 W9 161.8(12) . . ?
W1 O14 Na2 145.8(13) . 1_565 ?
W1 O14 K1 121.8(10) . 4_655 ?
Na2 O14 K1 90.8(8) 1_565 4_655 ?
W1 O15 W2 151.9(12) . . ?
W11 O16 W5 122.5(10) . . ?
W11 O16 Na6 122.1(11) . 4_655 ?
W5 O16 Na6 115.3(11) . 4_655 ?
W2 O17 Na5 117.5(12) . . ?
W14 O18 W18 151.4(14) . . ?
P1 O19 W12 130.0(11) . . ?
P1 O19 W17 127.0(12) . . ?
W12 O19 W17 89.0(8) . . ?
W9 O20 W7 148.6(13) . . ?
W9 O21 K1 149.2(11) . . ?
W9 O21 Na2 116.9(12) . 4_655 ?
K1 O21 Na2 89.1(8) . 4_655 ?
W12 O22 Na3 112.5(9) . . ?
W12 O22 Na5 117.6(11) . . ?
Na3 O22 Na5 129.8(10) . . ?
W8 O23 W11 150.2(11) . . ?
P2 O24 W15 125.8(11) . . ?
P2 O24 W10 123.5(13) . . ?
W15 O24 W10 92.0(6) . . ?
P2 O24 W7 124.0(11) . . ?
W15 O24 W7 90.3(8) . . ?
W10 O24 W7 91.2(7) . . ?
P2 O25 W3 129.7(13) . . ?
P2 O25 W14 127.3(13) . . ?
W3 O25 W14 90.0(6) . . ?
W5 O26 W12 151.9(12) . . ?
W9 O27 W1 118.2(13) . . ?
W4 O28 W5 147.7(10) . . ?
W14 O29 W16 158.0(13) . . ?
W9 O30 W3 152.5(10) . . ?
W3 O31 W13 163.5(14) . . ?
W3 O31 K1 94.9(10) . 4_645 ?
W13 O31 K1 93.9(9) . 4_645 ?
W12 O32 W2 164.9(14) . . ?
W5 O33 K1 119.9(11) . 4_655 ?
W5 O33 Na4 114.7(11) . . ?
K1 O33 Na4 125.3(9) 4_655 . ?
W15 O34 W10 124.4(10) . . ?
W4 O35 W8 123.8(9) . . ?
P1 O36 W6 123.7(10) . . ?
P1 O36 W4 125.3(10) . . ?
W6 O36 W4 93.1(7) . . ?
P1 O36 W8 122.6(12) . . ?
W6 O36 W8 92.0(6) . . ?
W4 O36 W8 90.6(6) . . ?
W10 O37 Na4 146.2(16) . 6_566 ?
W10 O37 K2 99.5(11) . 6_566 ?
Na4 O37 K2 105.3(9) 6_566 6_566 ?
W8 O38 W6 123.6(10) . . ?
W15 O39 W7 123.7(12) . . ?
P2 O40 W9 128.6(12) . . ?
P2 O40 W1 126.3(11) . . ?
W9 O40 W1 93.2(8) . . ?
W6 O41 Na3 145.5(12) . 5_665 ?
W6 O41 K2 101.7(8) . 5_665 ?
Na3 O41 K2 103.7(9) 5_665 5_665 ?
W4 O42 K2 148.0(12) . . ?
W4 O43 W12 151.0(12) . . ?
W7 O44 W10 122.4(11) . . ?
W13 O45 K1 116.1(9) . 4_645 ?
W10 O46 W14 145.2(11) . . ?
W11 O47 Na2 117.0(9) . 4_655 ?
P2 O48 W2 132.4(15) . . ?
P2 O48 W18 124.0(10) . . ?
W2 O48 W18 87.5(9) . . ?
W6 O51 W16 146.9(11) . . ?
W15 O53 W1 149.8(13) . . ?
W4 O54 W6 121.3(12) . . ?
W16 O55 W17 149.7(14) . . ?
W8 O56 W13 152.2(14) . . ?
W3 O57 Na2 146.8(11) . . ?
W3 O57 K1 118.7(11) . 4_645 ?
Na2 O57 K1 93.5(7) . 4_645 ?
W11 O58 W13 151.7(13) . . ?
W7 O59 Na6 155.3(14) . . ?
W7 O61 W3 150.9(12) . . ?
O19 P1 O3 111.2(12) . . ?
O19 P1 O7 111.4(11) . . ?
O3 P1 O7 113.1(12) . . ?
O19 P1 O36 106.5(11) . . ?
O3 P1 O36 106.9(11) . . ?
O7 P1 O36 107.4(10) . . ?
O48 P2 O25 113.9(13) . . ?
O48 P2 O40 109.6(13) . . ?
O25 P2 O40 111.2(12) . . ?
O48 P2 O24 108.1(12) . . ?
O25 P2 O24 107.5(11) . . ?
O40 P2 O24 106.1(12) . . ?
OW18 K1 O57 134.1(13) . 4_655 ?
OW18 K1 O33 71.9(13) . 4_645 ?
O57 K1 O33 150.8(9) 4_655 4_645 ?
OW18 K1 O45 70.3(13) . 4_655 ?
O57 K1 O45 100.8(6) 4_655 4_655 ?
O33 K1 O45 73.3(7) 4_645 4_655 ?
OW18 K1 O21 78.5(14) . . ?
O57 K1 O21 77.1(7) 4_655 . ?
O33 K1 O21 128.1(8) 4_645 . ?
O45 K1 O21 133.6(8) 4_655 . ?
OW18 K1 O14 133.0(13) . 4_645 ?
O57 K1 O14 73.6(6) 4_655 4_645 ?
O33 K1 O14 98.2(7) 4_645 4_645 ?
O45 K1 O14 152.5(9) 4_655 4_645 ?
O21 K1 O14 72.4(7) . 4_645 ?
OW18 K1 OW4 138.1(15) . . ?
O57 K1 OW4 79.5(8) 4_655 . ?
O33 K1 OW4 71.4(8) 4_645 . ?
O45 K1 OW4 80.3(8) 4_655 . ?
O21 K1 OW4 141.8(8) . . ?
O14 K1 OW4 72.2(8) 4_645 . ?
OW18 K1 OW7 70.4(13) . . ?
O57 K1 OW7 64.7(8) 4_655 . ?
O33 K1 OW7 133.1(9) 4_645 . ?
O45 K1 OW7 68.4(10) 4_655 . ?
O21 K1 OW7 69.1(10) . . ?
O14 K1 OW7 128.0(9) 4_645 . ?
OW4 K1 OW7 125.4(10) . . ?
OW18 K1 O31 115.2(12) . 4_655 ?
O57 K1 O31 50.7(7) 4_655 4_655 ?
O33 K1 O31 111.1(8) 4_645 4_655 ?
O45 K1 O31 52.1(6) 4_655 4_655 ?
O21 K1 O31 120.0(7) . 4_655 ?
O14 K1 O31 111.2(7) 4_645 4_655 ?
OW4 K1 O31 62.0(7) . 4_655 ?
OW7 K1 O31 63.4(9) . 4_655 ?
OW18 K1 W3 130.8(11) . 4_655 ?
O57 K1 W3 22.4(5) 4_655 4_655 ?
O33 K1 W3 134.7(7) 4_645 4_655 ?
O45 K1 W3 79.6(4) 4_655 4_655 ?
O21 K1 W3 96.9(5) . 4_655 ?
O14 K1 W3 89.4(5) 4_645 4_655 ?
OW4 K1 W3 68.7(6) . 4_655 ?
OW7 K1 W3 62.5(7) . 4_655 ?
O31 K1 W3 28.4(4) 4_655 4_655 ?
OW18 K1 W13 90.4(12) . 4_655 ?
O57 K1 W13 79.4(5) 4_655 4_655 ?
O33 K1 W13 88.8(6) 4_645 4_655 ?
O45 K1 W13 22.5(4) 4_655 4_655 ?
O21 K1 W13 133.7(5) . 4_655 ?
O14 K1 W13 136.1(6) 4_645 4_655 ?
OW4 K1 W13 69.2(6) . 4_655 ?
OW7 K1 W13 64.8(8) . 4_655 ?
O31 K1 W13 29.6(4) 4_655 4_655 ?
W3 K1 W13 57.57(13) 4_655 4_655 ?
OW18 K1 W5 86.2(12) . 4_645 ?
O57 K1 W5 139.8(6) 4_655 4_645 ?
O33 K1 W5 21.8(5) 4_645 4_645 ?
O45 K1 W5 93.5(5) 4_655 4_645 ?
O21 K1 W5 118.3(5) . 4_645 ?
O14 K1 W5 76.5(5) 4_645 4_645 ?
OW4 K1 W5 66.0(6) . 4_645 ?
OW7 K1 W5 153.9(7) . 4_645 ?
O31 K1 W5 120.7(6) 4_655 4_645 ?
W3 K1 W5 134.8(3) 4_655 4_645 ?
W13 K1 W5 105.4(2) 4_655 4_645 ?
O42 K2 O11 158.1(8) . 5_665 ?
O42 K2 O2 115.6(8) . 6_565 ?
O11 K2 O2 61.3(8) 5_665 6_565 ?
O42 K2 O6 114.7(7) . 5_665 ?
O11 K2 O6 60.3(8) 5_665 5_665 ?
O2 K2 O6 120.9(7) 6_565 5_665 ?
O42 K2 OW12 131.8(12) . . ?
O11 K2 OW12 70.1(12) 5_665 . ?
O2 K2 OW12 84.5(12) 6_565 . ?
O6 K2 OW12 84.4(14) 5_665 . ?
O42 K2 O41 76.8(7) . 5_665 ?
O11 K2 O41 110.6(9) 5_665 5_665 ?
O2 K2 O41 164.9(7) 6_565 5_665 ?
O6 K2 O41 55.2(6) 5_665 5_665 ?
OW12 K2 O41 80.7(12) . 5_665 ?
O42 K2 O37 75.9(7) . 6_565 ?
O11 K2 O37 113.2(8) 5_665 6_565 ?
O2 K2 O37 56.6(7) 6_565 6_565 ?
O6 K2 O37 166.2(7) 5_665 6_565 ?
OW12 K2 O37 81.9(14) . 6_565 ?
O41 K2 O37 123.1(7) 5_665 6_565 ?
O42 K2 OW10 74.7(8) . 6_565 ?
O11 K2 OW10 86.5(9) 5_665 6_565 ?
O2 K2 OW10 59.6(7) 6_565 6_565 ?
O6 K2 OW10 108.3(8) 5_665 6_565 ?
OW12 K2 OW10 143.7(12) . 6_565 ?
O41 K2 OW10 134.8(8) 5_665 6_565 ?
O37 K2 OW10 82.5(9) 6_565 6_565 ?
O42 K2 OW5 75.0(7) . 6_565 ?
O11 K2 OW5 85.3(8) 5_665 6_565 ?
O2 K2 OW5 107.5(7) 6_565 6_565 ?
O6 K2 OW5 59.5(7) 5_665 6_565 ?
OW12 K2 OW5 143.4(14) . 6_565 ?
O41 K2 OW5 83.4(7) 5_665 6_565 ?
O37 K2 OW5 133.9(8) 6_565 6_565 ?
OW10 K2 OW5 55.8(8) 6_565 6_565 ?
O42 K2 W10 95.0(6) . 6_565 ?
O11 K2 W10 88.6(7) 5_665 6_565 ?
O2 K2 W10 29.6(5) 6_565 6_565 ?
O6 K2 W10 148.8(5) 5_665 6_565 ?
OW12 K2 W10 82.5(12) . 6_565 ?
O41 K2 W10 148.1(6) 5_665 6_565 ?
O37 K2 W10 26.9(4) 6_565 6_565 ?
OW10 K2 W10 69.1(7) 6_565 6_565 ?
OW5 K2 W10 124.7(6) 6_565 6_565 ?
O42 K2 W6 95.1(6) . 5_665 ?
O11 K2 W6 86.5(7) 5_665 5_665 ?
O2 K2 W6 147.7(6) 6_565 5_665 ?
O6 K2 W6 28.6(4) 5_665 5_665 ?
OW12 K2 W6 82.0(12) . 5_665 ?
O41 K2 W6 26.6(5) 5_665 5_665 ?
O37 K2 W6 148.2(5) 6_565 5_665 ?
OW10 K2 W6 125.2(7) 6_565 5_665 ?
OW5 K2 W6 69.5(6) 6_565 5_665 ?
W10 K2 W6 164.5(3) 6_565 5_665 ?
O42 K2 W17 142.2(6) . 5_665 ?
O11 K2 W17 28.6(6) 5_665 5_665 ?
O2 K2 W17 89.5(6) 6_565 5_665 ?
O6 K2 W17 31.8(4) 5_665 5_665 ?
OW12 K2 W17 75.3(12) . 5_665 ?
O41 K2 W17 84.3(5) 5_665 5_665 ?
O37 K2 W17 140.8(5) 6_565 5_665 ?
OW10 K2 W17 97.5(7) 6_565 5_665 ?
OW5 K2 W17 70.5(6) 6_565 5_665 ?
W10 K2 W17 117.1(2) 6_565 5_665 ?
W6 K2 W17 58.73(17) 5_665 5_665 ?
O4 Na1 OW13 138.8(14) . . ?
O4 Na1 OW5 118.0(8) . . ?
OW13 Na1 OW5 70.0(11) . . ?
O4 Na1 OW10 68.7(8) . . ?
OW13 Na1 OW10 79.3(13) . . ?
OW5 Na1 OW10 68.8(10) . . ?
O4 Na1 O10 92.5(7) . 2_655 ?
OW13 Na1 O10 125.2(12) . 2_655 ?
OW5 Na1 O10 68.5(8) . 2_655 ?
OW10 Na1 O10 115.6(10) . 2_655 ?
O4 Na1 OW15 115.8(15) . 2_655 ?
OW13 Na1 OW15 68.8(17) . 2_655 ?
OW5 Na1 OW15 126.1(15) . 2_655 ?
OW10 Na1 OW15 132.7(19) . 2_655 ?
O10 Na1 OW15 111.3(18) 2_655 2_655 ?
O4 Na1 Na3 168.3(6) . 2_655 ?
OW13 Na1 Na3 48.2(11) . 2_655 ?
OW5 Na1 Na3 52.1(7) . 2_655 ?
OW10 Na1 Na3 108.9(8) . 2_655 ?
O10 Na1 Na3 78.0(6) 2_655 2_655 ?
OW15 Na1 Na3 74.6(14) 2_655 2_655 ?
O4 Na1 K2 68.8(4) . 6_566 ?
OW13 Na1 K2 107.4(10) . 6_566 ?
OW5 Na1 K2 49.2(6) . 6_566 ?
OW10 Na1 K2 47.3(8) . 6_566 ?
O10 Na1 K2 68.3(5) 2_655 6_566 ?
OW15 Na1 K2 175.3(14) 2_655 6_566 ?
Na3 Na1 K2 100.8(4) 2_655 6_566 ?
O47 Na2 O57 146.9(9) 4_645 . ?
O47 Na2 O14 136.7(9) 4_645 1_545 ?
O57 Na2 O14 74.8(8) . 1_545 ?
O47 Na2 O21 100.9(8) 4_645 4_645 ?
O57 Na2 O21 76.5(7) . 4_645 ?
O14 Na2 O21 72.8(7) 1_545 4_645 ?
O47 Na2 K1 146.0(7) 4_645 4_645 ?
O57 Na2 K1 43.3(5) . 4_645 ?
O14 Na2 K1 45.3(5) 1_545 4_645 ?
O21 Na2 K1 45.0(6) 4_645 4_645 ?
OW17 Na3 O41 83.0(14) . 5_665 ?
OW17 Na3 O22 110.9(14) . . ?
O41 Na3 O22 154.4(9) 5_665 . ?
OW17 Na3 OW3 103.7(16) . 1_565 ?
O41 Na3 OW3 134.4(9) 5_665 1_565 ?
O22 Na3 OW3 65.0(8) . 1_565 ?
OW17 Na3 Na1 94.8(14) . 2_655 ?
O41 Na3 Na1 103.4(7) 5_665 2_655 ?
O22 Na3 Na1 55.5(6) . 2_655 ?
OW3 Na3 Na1 120.5(7) 1_565 2_655 ?
OW17 Na3 K2 109.0(12) . . ?
O41 Na3 K2 39.2(5) 5_665 . ?
O22 Na3 K2 139.4(7) . . ?
OW3 Na3 K2 98.7(7) 1_565 . ?
Na1 Na3 K2 127.6(5) 2_655 . ?
OW3 Na4 O37 132.6(13) 1_565 6_565 ?
OW3 Na4 O33 63.8(9) 1_565 . ?
O37 Na4 O33 155.7(11) 6_565 . ?
OW3 Na4 Na6 119.1(9) 1_565 4_655 ?
O37 Na4 Na6 106.1(9) 6_565 4_655 ?
O33 Na4 Na6 55.4(7) . 4_655 ?
OW15 Na5 O22 75.2(16) . . ?
OW15 Na5 OW15 97(2) . 2_655 ?
O22 Na5 OW15 152.7(19) . 2_655 ?
OW15 Na5 O17 153.3(19) . . ?
O22 Na5 O17 98.8(10) . . ?
OW15 Na5 O17 76.2(18) 2_655 . ?
OW15 Na5 Na5 50.6(17) . 2_655 ?
O22 Na5 Na5 113.5(13) . 2_655 ?
OW15 Na5 Na5 48.4(18) 2_655 2_655 ?
O17 Na5 Na5 112.7(10) . 2_655 ?
O59 Na6 O16 141.8(13) . 4_645 ?
O59 Na6 OW6 148.3(12) . 4_645 ?
O16 Na6 OW6 69.6(10) 4_645 4_645 ?
O59 Na6 OW20 83(2) . 7_656 ?
O16 Na6 OW20 128(2) 4_645 7_656 ?
OW6 Na6 OW20 73(2) 4_645 7_656 ?
O59 Na6 OW18 65.8(15) . . ?
O16 Na6 OW18 104.4(14) 4_645 . ?
OW6 Na6 OW18 119.3(18) 4_645 . ?
OW20 Na6 OW18 64.5(19) 7_656 . ?
O59 Na6 OW8 77.5(14) . 4_645 ?
O16 Na6 OW8 64.3(13) 4_645 4_645 ?
OW6 Na6 OW8 133.8(15) 4_645 4_645 ?
OW20 Na6 OW8 142(2) 7_656 4_645 ?
OW18 Na6 OW8 77.2(15) . 4_645 ?
O59 Na6 Na4 127.5(11) . 4_645 ?
O16 Na6 Na4 76.4(8) 4_645 4_645 ?
OW6 Na6 Na4 48.7(8) 4_645 4_645 ?
OW20 Na6 Na4 51.5(19) 7_656 4_645 ?
OW18 Na6 Na4 70.8(14) . 4_645 ?
OW8 Na6 Na4 120.0(13) 4_645 4_645 ?
Na4 OW3 Na3 104.8(11) 1_545 1_545 ?
Na1 OW5 K2 92.6(8) . 6_566 ?
Na1 OW10 K2 94.6(12) . 6_566 ?
Na5 OW15 Na5 81(2) . 2_655 ?
Na5 OW15 Na1 100(2) . 2_655 ?
Na5 OW15 Na1 96(2) 2_655 2_655 ?
K1 OW18 Na6 111.6(17) . . ?

loop_
_geom_bond_atom_site_label_1
_geom_bond_atom_site_label_2
_geom_bond_distance
_geom_bond_site_symmetry_2
_geom_bond_publ_flag
W1 O14 1.66(2) . ?
W1 O15 1.88(2) . ?
W1 O5 1.880(17) . ?
W1 O53 1.937(19) . ?
W1 O27 2.01(3) . ?
W1 O40 2.32(2) . ?
W1 K1 4.031(9) 4_655 ?
W2 O17 1.74(2) . ?
W2 O4 1.834(18) . ?
W2 O32 1.91(2) . ?
W2 O15 1.93(2) . ?
W2 O12 1.96(2) . ?
W2 O48 2.286(19) . ?
W3 O57 1.70(2) . ?
W3 O9 1.88(2) . ?
W3 O31 1.87(2) . ?
W3 O30 1.91(2) . ?
W3 O61 1.93(2) . ?
W3 O25 2.36(2) . ?
W3 K1 3.910(9) 4_645 ?
W4 O42 1.716(18) . ?
W4 O43 1.870(19) . ?
W4 O54 1.89(3) . ?
W4 O28 1.90(2) . ?
W4 O35 1.902(17) . ?
W4 O36 2.343(18) . ?
W5 O33 1.70(2) . ?
W5 O26 1.85(2) . ?
W5 O16 1.90(2) . ?
W5 O5 1.937(19) . ?
W5 O28 1.946(19) . ?
W5 O3 2.321(17) . ?
W5 K1 3.963(9) 4_655 ?
W6 O41 1.69(2) . ?
W6 O6 1.810(19) . ?
W6 O51 1.88(2) . ?
W6 O38 1.99(2) . ?
W6 O54 2.02(2) . ?
W6 O36 2.35(2) . ?
W6 K2 3.707(10) 5_665 ?
W7 O59 1.72(3) . ?
W7 O44 1.88(2) . ?
W7 O61 1.91(2) . ?
W7 O20 1.94(2) . ?
W7 O39 1.96(2) . ?
W7 O24 2.39(2) . ?
W8 O52 1.758(18) . ?
W8 O38 1.89(2) . ?
W8 O23 1.89(2) . ?
W8 O56 1.91(2) . ?
W8 O35 1.927(18) . ?
W8 O36 2.408(17) . ?
W9 O21 1.68(3) . ?
W9 O30 1.89(2) . ?
W9 O13 1.91(2) . ?
W9 O20 1.92(2) . ?
W9 O27 1.92(2) . ?
W9 O40 2.32(2) . ?
W10 O37 1.69(2) . ?
W10 O2 1.86(2) . ?
W10 O46 1.875(19) . ?
W10 O34 1.99(2) . ?
W10 O44 2.02(3) . ?
W10 O24 2.383(19) . ?
W10 K2 3.686(10) 6_566 ?
W11 O47 1.66(2) . ?
W11 O58 1.88(2) . ?
W11 O16 1.92(2) . ?
W11 O13 1.92(2) . ?
W11 O23 1.95(2) . ?
W11 O3 2.335(19) . ?
W12 O22 1.740(19) . ?
W12 O10 1.85(2) . ?
W12 O32 1.89(2) . ?
W12 O43 1.97(2) . ?
W12 O26 1.97(2) . ?
W12 O19 2.301(19) . ?
W13 O45 1.675(18) . ?
W13 O8 1.89(2) . ?
W13 O58 1.90(2) . ?
W13 O56 1.92(2) . ?
W13 O31 1.94(2) . ?
W13 O7 2.36(2) . ?
W13 K1 3.924(9) 4_645 ?
W14 O60 1.68(2) . ?
W14 O18 1.83(2) . ?
W14 O29 1.915(19) . ?
W14 O46 1.959(19) . ?
W14 O9 1.97(2) . ?
W14 O25 2.43(2) . ?
W15 O49 1.69(2) . ?
W15 O12 1.86(2) . ?
W15 O39 1.86(2) . ?
W15 O34 1.87(2) . ?
W15 O53 1.886(18) . ?
W15 O24 2.35(2) . ?
W16 O50 1.73(2) . ?
W16 O55 1.81(2) . ?
W16 O29 1.89(2) . ?
W16 O8 1.95(2) . ?
W16 O51 1.95(2) . ?
W16 O7 2.37(2) . ?
W17 O1 1.823(18) . ?
W17 O10 1.91(2) . ?
W17 O55 1.96(2) . ?
W17 O11 1.93(3) . ?
W17 O6 2.061(19) . ?
W17 O19 2.40(2) . ?
W17 K2 3.850(11) 5_665 ?
W18 O1 1.851(19) . ?
W18 O18 1.90(2) . ?
W18 O4 1.954(18) . ?
W18 O2 2.00(2) . ?
W18 O11 2.06(3) 2_655 ?
W18 O48 2.44(3) . ?
W18 K2 3.858(8) 6_566 ?
O2 K2 2.84(2) 6_566 ?
O3 P1 1.53(2) . ?
O4 Na1 2.73(2) . ?
O6 K2 2.90(3) 5_665 ?
O7 P1 1.55(2) . ?
O10 Na1 2.85(3) 2_655 ?
O11 Cu2 2.06(3) 2_655 ?
O11 W18 2.06(3) 2_655 ?
O11 K2 2.79(2) 5_665 ?
O14 Na2 2.83(3) 1_565 ?
O14 K1 2.90(2) 4_655 ?
O16 Na6 2.78(3) 4_655 ?
O17 Na5 2.94(4) . ?
O19 P1 1.53(2) . ?
O21 K1 2.89(3) . ?
O21 Na2 2.93(3) 4_655 ?
O22 Na3 2.85(3) . ?
O22 Na5 2.89(3) . ?
O24 P2 1.58(2) . ?
O25 P2 1.50(2) . ?
O31 K1 3.28(3) 4_645 ?
O33 K1 2.84(2) 4_655 ?
O33 Na4 2.83(3) . ?
O36 P1 1.600(19) . ?
O37 Na4 2.83(3) 6_566 ?
O37 K2 3.01(3) 6_566 ?
O40 P2 1.57(2) . ?
O41 Na3 2.84(3) 5_665 ?
O41 K2 2.97(2) 5_665 ?
O42 K2 2.67(2) . ?
O45 K1 2.89(2) 4_645 ?
O47 Na2 2.78(3) 4_655 ?
O48 P2 1.49(3) . ?
O57 Na2 2.80(3) . ?
O57 K1 2.80(2) 4_645 ?
O59 Na6 2.71(4) . ?
K1 OW18 2.76(5) . ?
K1 O57 2.80(2) 4_655 ?
K1 O33 2.84(2) 4_645 ?
K1 O45 2.89(2) 4_655 ?
K1 O14 2.90(2) 4_645 ?
K1 OW4 2.97(4) . ?
K1 OW7 3.30(4) . ?
K1 O31 3.28(3) 4_655 ?
K1 W3 3.910(9) 4_655 ?
K1 W13 3.924(9) 4_655 ?
K1 W5 3.963(9) 4_645 ?
K2 O11 2.79(2) 5_665 ?
K2 O2 2.84(2) 6_565 ?
K2 O6 2.90(3) 5_665 ?
K2 OW12 2.93(5) . ?
K2 O41 2.97(2) 5_665 ?
K2 O37 3.01(3) 6_565 ?
K2 OW10 3.34(4) 6_565 ?
K2 OW5 3.43(3) 6_565 ?
K2 W10 3.686(10) 6_565 ?
K2 W6 3.707(10) 5_665 ?
K2 W17 3.850(11) 5_665 ?
Na1 OW13 2.83(5) . ?
Na1 OW5 2.80(3) . ?
Na1 OW10 2.81(4) . ?
Na1 O10 2.85(3) 2_655 ?
Na1 OW15 3.03(7) 2_655 ?
Na1 Na3 4.08(2) 2_655 ?
Na1 K2 4.527(17) 6_566 ?
Na2 O47 2.78(3) 4_645 ?
Na2 O14 2.83(3) 1_545 ?
Na2 O21 2.93(3) 4_645 ?
Na2 K1 4.080(17) 4_645 ?
Na3 OW17 2.78(6) . ?
Na3 O41 2.84(3) 5_665 ?
Na3 OW3 2.86(4) 1_565 ?
Na3 Na1 4.08(2) 2_655 ?
Na4 OW3 2.81(3) 1_565 ?
Na4 O37 2.83(3) 6_565 ?
Na4 Na6 4.23(4) 4_655 ?
Na5 OW15 2.86(9) . ?
Na5 OW15 2.95(7) 2_655 ?
Na5 Na5 3.77(8) 2_655 ?
Na6 O16 2.78(3) 4_645 ?
Na6 OW6 2.81(5) 4_645 ?
Na6 OW20 2.92(9) 7_656 ?
Na6 OW18 3.03(6) . ?
Na6 OW8 2.98(6) 4_645 ?
Na6 Na4 4.23(4) 4_645 ?
OW3 Na4 2.81(3) 1_545 ?
OW3 Na3 2.86(4) 1_545 ?
OW5 K2 3.43(3) 6_566 ?
OW6 Na6 2.81(5) 4_655 ?
OW8 Na6 2.98(6) 4_655 ?
OW10 K2 3.34(4) 6_566 ?
OW15 Na5 2.95(7) 2_655 ?
OW15 Na1 3.03(7) 2_655 ?
OW20 Na6 2.92(8) 7_656 ?
OW21 OW22 1.08(8) 6 ?
OW22 OW21 1.08(8) 6_556 ?
